data_7200590
loop_
_publ_author_name
'Niu, Cao-Yuan'
'Wu, Ben-Lai'
'Zheng, Xian-Fu'
'Wan, Xin-Sheng'
'Zhang, Hong-Yun'
'Niu, Yun-Yin'
'Meng, Lu-Yan'

_publ_section_title
;
 Counteranion's effects on the structures of supramolecular silver
 coordination compounds of one asymmetric and one biting organic
 ligands
;
_journal_issue 7
_journal_name_full CrystEngComm
_journal_page_first 1373
_journal_paper_doi 10.1039/b818745b
_journal_volume 11
_journal_year 2009
_chemical_formula_sum 'C144 H108 Ag8 F48 N36 O12 Sb8'
_chemical_formula_weight 5283.62
_chemical_name_systematic
;
?
;
_space_group_IT_number 167
_symmetry_cell_setting trigonal
_symmetry_space_group_name_Hall '-R 3 2"c'
_symmetry_space_group_name_H-M 'R -3 c :H'
_atom_sites_solution_hydrogens geom
_atom_sites_solution_primary direct
_atom_sites_solution_secondary difmap
_audit_creation_method SHELXL-97
_cell_angle_alpha 90.00
_cell_angle_beta 90.00
_cell_angle_gamma 120.00
_cell_formula_units_Z 3
_cell_length_a 26.315(4)
_cell_length_b 26.315(4)
_cell_length_c 22.502(5)
_cell_measurement_temperature 173(2)
_cell_measurement_theta_max 25.00
_cell_measurement_theta_min 2.68
_cell_volume 13495(4)
_computing_cell_refinement 'Bruker SMART'
_computing_data_collection 'Bruker SMART'
_computing_data_reduction 'Bruker SAINT'
_computing_molecular_graphics 'Bruker SHELXTL'
_computing_publication_material 'Bruker SHELXTL'
_computing_structure_refinement 'SHELXL-97 (Sheldrick, 1997)'
_computing_structure_solution 'SHELXS-97 (Sheldrick, 1990)'
_diffrn_ambient_temperature 173(2)
_diffrn_measured_fraction_theta_full 0.943
_diffrn_measured_fraction_theta_max 0.943
_diffrn_measurement_device_type 'CCD area detector'
_diffrn_measurement_method 'phi and omega scans'
_diffrn_radiation_monochromator graphite
_diffrn_radiation_source 'fine-focus sealed tube'
_diffrn_radiation_type MoK\a
_diffrn_radiation_wavelength 0.71073
_diffrn_reflns_av_R_equivalents 0.0254
_diffrn_reflns_av_sigmaI/netI 0.0129
_diffrn_reflns_limit_h_max 31
_diffrn_reflns_limit_h_min -29
_diffrn_reflns_limit_k_max 31
_diffrn_reflns_limit_k_min -31
_diffrn_reflns_limit_l_max 26
_diffrn_reflns_limit_l_min -23
_diffrn_reflns_number 21868
_diffrn_reflns_theta_full 25.00
_diffrn_reflns_theta_max 25.00
_diffrn_reflns_theta_min 2.68
_exptl_absorpt_coefficient_mu 2.142
_exptl_absorpt_correction_T_max 0.638
_exptl_absorpt_correction_T_min 0.444
_exptl_absorpt_correction_type multi-scan
_exptl_absorpt_process_details sadabs
_exptl_crystal_colour colourless
_exptl_crystal_density_diffrn 1.951
_exptl_crystal_density_method 'not measured'
_exptl_crystal_description block
_exptl_crystal_F_000 7608
_exptl_crystal_size_max 0.53
_exptl_crystal_size_mid 0.32
_exptl_crystal_size_min 0.21
_refine_diff_density_max 1.265
_refine_diff_density_min -0.900
_refine_diff_density_rms 0.097
_refine_ls_extinction_method none
_refine_ls_goodness_of_fit_ref 1.021
_refine_ls_hydrogen_treatment constr
_refine_ls_matrix_type full
_refine_ls_number_parameters 196
_refine_ls_number_reflns 2500
_refine_ls_number_restraints 18
_refine_ls_restrained_S_all 1.046
_refine_ls_R_factor_all 0.0481
_refine_ls_R_factor_gt 0.0416
_refine_ls_shift/su_max 0.000
_refine_ls_shift/su_mean 0.000
_refine_ls_structure_factor_coef Fsqd
_refine_ls_weighting_details 'calc w=1/[\s^2^(Fo^2^)+(0.0805P)^2^+32.1937P] where P=(Fo^2^+2Fc^2^)/3'
_refine_ls_weighting_scheme calc
_refine_ls_wR_factor_gt 0.1115
_refine_ls_wR_factor_ref 0.1184
_reflns_number_gt 2148
_reflns_number_total 2500
_reflns_threshold_expression >2sigma(I)
_cod_data_source_file b818745b.txt
_cod_data_source_block 2
_cod_original_cell_volume 13494(4)
_cod_original_sg_symbol_H-M R-3c
_cod_database_code 7200590

loop_
_symmetry_equiv_pos_as_xyz
'x, y, z'
'-y, x-y, z'
'-x+y, -x, z'
'x-y, -y, -z+1/2'
'-x, -x+y, -z+1/2'
'y, x, -z+1/2'
'x+2/3, y+1/3, z+1/3'
'-y+2/3, x-y+1/3, z+1/3'
'-x+y+2/3, -x+1/3, z+1/3'
'x-y+2/3, -y+1/3, -z+5/6'
'-x+2/3, -x+y+1/3, -z+5/6'
'y+2/3, x+1/3, -z+5/6'
'x+1/3, y+2/3, z+2/3'
'-y+1/3, x-y+2/3, z+2/3'
'-x+y+1/3, -x+2/3, z+2/3'
'x-y+1/3, -y+2/3, -z+7/6'
'-x+1/3, -x+y+2/3, -z+7/6'
'y+1/3, x+2/3, -z+7/6'
'-x, -y, -z'
'y, -x+y, -z'
'x-y, x, -z'
'-x+y, y, z-1/2'
'x, x-y, z-1/2'
'-y, -x, z-1/2'
'-x+2/3, -y+1/3, -z+1/3'
'y+2/3, -x+y+1/3, -z+1/3'
'x-y+2/3, x+1/3, -z+1/3'
'-x+y+2/3, y+1/3, z-1/6'
'x+2/3, x-y+1/3, z-1/6'
'-y+2/3, -x+1/3, z-1/6'
'-x+1/3, -y+2/3, -z+2/3'
'y+1/3, -x+y+2/3, -z+2/3'
'x-y+1/3, x+2/3, -z+2/3'
'-x+y+1/3, y+2/3, z+1/6'
'x+1/3, x-y+2/3, z+1/6'
'-y+1/3, -x+2/3, z+1/6'

loop_
_atom_site_label
_atom_site_type_symbol
_atom_site_fract_x
_atom_site_fract_y
_atom_site_fract_z
_atom_site_U_iso_or_equiv
_atom_site_adp_type
_atom_site_occupancy
_atom_site_symmetry_multiplicity
_atom_site_calc_flag
_atom_site_refinement_flags
_atom_site_disorder_assembly
_atom_site_disorder_group
Sb1 Sb 1.0000 1.0000 1.0000 0.0510(2) Uani 1 6 d S . .
Sb2 Sb 1.0000 0.35151(3) 0.7500 0.1155(4) Uani 1 2 d S . .
Ag1 Ag 0.84738(2) 0.3333 1.0833 0.0609(2) Uani 1 2 d S . .
Ag2 Ag 0.6667 0.3333 0.5833 0.0770(3) Uani 1 6 d S . .
F1 F 0.9562(2) 0.93351(19) 0.9547(2) 0.1174(15) Uani 1 1 d . . .
F2 F 0.9337(6) 0.3611(6) 0.7417(6) 0.235(4) Uani 1 1 d U . .
F3 F 1.0100(7) 0.3445(7) 0.6701(10) 0.283(6) Uani 1 1 d U . .
F4 F 1.0514(6) 0.3263(7) 0.7507(7) 0.263(5) Uani 1 1 d U . .
O1 O 0.78905(18) 0.19866(17) 0.63750(12) 0.0641(9) Uani 1 1 d . . .
N1 N 0.83105(15) 0.30145(16) 0.99350(13) 0.0442(8) Uani 1 1 d . . .
N2 N 0.81377(17) 0.19257(16) 0.73299(15) 0.0497(8) Uani 1 1 d . . .
H2 H 0.8255 0.1683 0.7207 0.060 Uiso 1 1 calc R . .
N3 N 0.7210(2) 0.2897(2) 0.6427(2) 0.0693(11) Uani 1 1 d . . .
C1 C 0.7771(2) 0.2629(2) 0.97497(18) 0.0525(10) Uani 1 1 d . . .
H1 H 0.7455 0.2495 1.0025 0.063 Uiso 1 1 calc R . .
C2 C 0.8747(2) 0.32012(19) 0.95511(19) 0.0507(10) Uani 1 1 d . . .
H2A H 0.9134 0.3472 0.9681 0.061 Uiso 1 1 calc R . .
C3 C 0.76511(18) 0.2418(2) 0.91761(17) 0.0492(10) Uani 1 1 d . . .
H3 H 0.7262 0.2139 0.9063 0.059 Uiso 1 1 calc R . .
C4 C 0.86611(19) 0.30149(19) 0.89628(18) 0.0493(10) Uani 1 1 d . . .
H4 H 0.8984 0.3161 0.8697 0.059 Uiso 1 1 calc R . .
C5 C 0.81038(17) 0.26161(18) 0.87655(16) 0.0407(8) Uani 1 1 d . . .
C6 C 0.80061(17) 0.24224(19) 0.81293(16) 0.0426(8) Uani 1 1 d . . .
C7 C 0.77474(18) 0.26357(18) 0.77328(17) 0.0440(8) Uani 1 1 d . . .
H7 H 0.7604 0.2879 0.7879 0.053 Uiso 1 1 calc R . .
C8 C 0.76952(18) 0.25017(18) 0.71380(17) 0.0455(9) Uani 1 1 d . . .
C9 C 0.7908(2) 0.21311(19) 0.69089(17) 0.0486(10) Uani 1 1 d . . .
C10 C 0.8201(2) 0.2059(2) 0.79124(17) 0.0475(9) Uani 1 1 d . . .
C11 C 0.8452(3) 0.1770(3) 0.8279(2) 0.0665(13) Uani 1 1 d . . .
H11A H 0.8182 0.1555 0.8606 0.100 Uiso 1 1 calc R . .
H11B H 0.8830 0.2067 0.8442 0.100 Uiso 1 1 calc R . .
H11C H 0.8508 0.1495 0.8032 0.100 Uiso 1 1 calc R . .
C12 C 0.7431(2) 0.27206(19) 0.67327(18) 0.0507(10) Uani 1 1 d . . .

loop_
_atom_site_aniso_label
_atom_site_aniso_U_11
_atom_site_aniso_U_22
_atom_site_aniso_U_33
_atom_site_aniso_U_23
_atom_site_aniso_U_13
_atom_site_aniso_U_12
Sb1 0.0443(3) 0.0443(3) 0.0642(5) 0.000 0.000 0.02217(13)
Sb2 0.1111(6) 0.0873(4) 0.1561(8) 0.0378(3) 0.0756(6) 0.0556(3)
Ag1 0.0798(3) 0.0796(4) 0.0234(3) -0.01636(19) -0.00818(10) 0.03979(19)
Ag2 0.0726(4) 0.0726(4) 0.0858(7) 0.000 0.000 0.0363(2)
F1 0.125(3) 0.080(3) 0.125(4) -0.037(2) -0.026(3) 0.034(2)
F2 0.232(7) 0.257(8) 0.280(8) 0.009(7) 0.030(6) 0.171(7)
F3 0.264(9) 0.292(10) 0.264(10) -0.017(8) 0.019(8) 0.117(8)
F4 0.222(8) 0.283(9) 0.315(11) -0.010(7) 0.031(7) 0.149(7)
O1 0.101(3) 0.086(2) 0.0253(13) -0.0148(14) -0.0044(15) 0.061(2)
N1 0.061(2) 0.056(2) 0.0246(15) -0.0080(13) -0.0022(14) 0.0359(17)
N2 0.066(2) 0.062(2) 0.0307(15) -0.0125(15) -0.0032(15) 0.0390(19)
N3 0.089(3) 0.068(3) 0.050(2) 0.006(2) -0.016(2) 0.039(2)
C1 0.055(2) 0.072(3) 0.035(2) -0.0060(19) 0.0048(17) 0.035(2)
C2 0.056(2) 0.054(2) 0.038(2) -0.0114(17) -0.0102(17) 0.024(2)
C3 0.045(2) 0.069(3) 0.0326(19) -0.0104(18) -0.0029(16) 0.028(2)
C4 0.055(2) 0.057(2) 0.0305(19) -0.0075(17) 0.0039(17) 0.024(2)
C5 0.052(2) 0.052(2) 0.0264(17) -0.0078(15) -0.0026(15) 0.0330(18)
C6 0.048(2) 0.056(2) 0.0272(18) -0.0088(16) -0.0045(15) 0.0282(18)
C7 0.053(2) 0.046(2) 0.0331(18) -0.0075(16) -0.0022(16) 0.0252(18)
C8 0.054(2) 0.047(2) 0.0319(18) -0.0017(15) -0.0032(16) 0.0222(18)
C9 0.062(2) 0.054(2) 0.0315(19) -0.0111(17) -0.0014(17) 0.031(2)
C10 0.057(2) 0.058(2) 0.0327(19) -0.0122(17) -0.0038(17) 0.032(2)
C11 0.090(4) 0.095(4) 0.044(2) -0.011(2) -0.007(2) 0.069(3)
C12 0.064(3) 0.048(2) 0.032(2) -0.0031(16) -0.0041(18) 0.021(2)

loop_
_atom_type_symbol
_atom_type_description
_atom_type_scat_dispersion_real
_atom_type_scat_dispersion_imag
_atom_type_scat_source
C C 0.0033 0.0016 'International Tables Vol C Tables 4.2.6.8 and 6.1.1.4'
H H 0.0000 0.0000 'International Tables Vol C Tables 4.2.6.8 and 6.1.1.4'
N N 0.0061 0.0033 'International Tables Vol C Tables 4.2.6.8 and 6.1.1.4'
O O 0.0106 0.0060 'International Tables Vol C Tables 4.2.6.8 and 6.1.1.4'
F F 0.0171 0.0103 'International Tables Vol C Tables 4.2.6.8 and 6.1.1.4'
Ag Ag -0.8971 1.1015 'International Tables Vol C Tables 4.2.6.8 and 6.1.1.4'
Sb Sb -0.5866 1.5461 'International Tables Vol C Tables 4.2.6.8 and 6.1.1.4'

loop_
_geom_angle_atom_site_label_1
_geom_angle_atom_site_label_2
_geom_angle_atom_site_label_3
_geom_angle
_geom_angle_site_symmetry_1
_geom_angle_site_symmetry_3
_geom_angle_publ_flag
F1 Sb1 F1 180.000(2) . 19_777 ?
F1 Sb1 F1 92.4(2) . 3_675 ?
F1 Sb1 F1 87.6(2) 19_777 3_675 ?
F1 Sb1 F1 87.6(2) . 20_567 ?
F1 Sb1 F1 92.4(2) 19_777 20_567 ?
F1 Sb1 F1 87.6(2) 3_675 20_567 ?
F1 Sb1 F1 92.4(2) . 2_765 ?
F1 Sb1 F1 87.6(2) 19_777 2_765 ?
F1 Sb1 F1 92.4(2) 3_675 2_765 ?
F1 Sb1 F1 180.000(2) 20_567 2_765 ?
F1 Sb1 F1 87.6(2) . 21_657 ?
F1 Sb1 F1 92.4(2) 19_777 21_657 ?
F1 Sb1 F1 180.0(3) 3_675 21_657 ?
F1 Sb1 F1 92.4(2) 20_567 21_657 ?
F1 Sb1 F1 87.6(2) 2_765 21_657 ?
F4 Sb2 F4 82.4(10) 5_766 . ?
F4 Sb2 F3 86.8(7) 5_766 . ?
F4 Sb2 F3 78.3(8) . . ?
F4 Sb2 F3 78.3(8) 5_766 5_766 ?
F4 Sb2 F3 86.8(7) . 5_766 ?
F3 Sb2 F3 160.2(13) . 5_766 ?
F4 Sb2 F2 166.8(6) 5_766 5_766 ?
F4 Sb2 F2 85.5(7) . 5_766 ?
F3 Sb2 F2 95.7(6) . 5_766 ?
F3 Sb2 F2 96.0(7) 5_766 5_766 ?
F4 Sb2 F2 85.5(7) 5_766 . ?
F4 Sb2 F2 166.8(7) . . ?
F3 Sb2 F2 96.0(7) . . ?
F3 Sb2 F2 95.7(6) 5_766 . ?
F2 Sb2 F2 107.1(8) 5_766 . ?
N1 Ag1 N1 179.46(18) . 16_556 ?
N3 Ag2 N3 88.6(2) . 17_655 ?
N3 Ag2 N3 79.5(2) . 16 ?
N3 Ag2 N3 96.09(15) 17_655 16 ?
N3 Ag2 N3 173.8(2) . 18_545 ?
N3 Ag2 N3 96.10(15) 17_655 18_545 ?
N3 Ag2 N3 96.10(15) 16 18_545 ?
N3 Ag2 N3 96.10(15) . 3_665 ?
N3 Ag2 N3 79.5(2) 17_655 3_665 ?
N3 Ag2 N3 173.8(2) 16 3_665 ?
N3 Ag2 N3 88.6(2) 18_545 3_665 ?
N3 Ag2 N3 96.10(15) . 2_655 ?
N3 Ag2 N3 173.8(2) 17_655 2_655 ?
N3 Ag2 N3 88.6(2) 16 2_655 ?
N3 Ag2 N3 79.5(2) 18_545 2_655 ?
N3 Ag2 N3 96.10(15) 3_665 2_655 ?
C2 N1 C1 118.5(3) . . ?
C2 N1 Ag1 120.2(3) . . ?
C1 N1 Ag1 121.3(3) . . ?
C10 N2 C9 126.2(4) . . ?
C12 N3 Ag2 173.6(4) . . ?
N1 C1 C3 122.7(4) . . ?
N1 C2 C4 122.2(4) . . ?
C1 C3 C5 119.5(4) . . ?
C5 C4 C2 119.9(4) . . ?
C4 C5 C3 117.2(4) . . ?
C4 C5 C6 120.1(4) . . ?
C3 C5 C6 122.7(4) . . ?
C10 C6 C7 118.4(3) . . ?
C10 C6 C5 120.9(3) . . ?
C7 C6 C5 120.5(3) . . ?
C8 C7 C6 121.7(4) . . ?
C7 C8 C12 121.6(4) . . ?
C7 C8 C9 120.0(4) . . ?
C12 C8 C9 118.4(3) . . ?
O1 C9 N2 119.9(4) . . ?
O1 C9 C8 125.4(4) . . ?
N2 C9 C8 114.6(3) . . ?
N2 C10 C6 119.1(4) . . ?
N2 C10 C11 115.9(4) . . ?
C6 C10 C11 125.0(3) . . ?
N3 C12 C8 177.5(5) . . ?

loop_
_geom_bond_atom_site_label_1
_geom_bond_atom_site_label_2
_geom_bond_distance
_geom_bond_site_symmetry_2
_geom_bond_publ_flag
Sb1 F1 1.848(4) . ?
Sb1 F1 1.848(4) 19_777 ?
Sb1 F1 1.848(4) 3_675 ?
Sb1 F1 1.848(4) 20_567 ?
Sb1 F1 1.848(4) 2_765 ?
Sb1 F1 1.848(4) 21_657 ?
Sb2 F4 1.779(14) 5_766 ?
Sb2 F4 1.779(14) . ?
Sb2 F3 1.84(2) . ?
Sb2 F3 1.84(2) 5_766 ?
Sb2 F2 1.894(10) 5_766 ?
Sb2 F2 1.894(10) . ?
Ag1 N1 2.148(3) . ?
Ag1 N1 2.148(3) 16_556 ?
Ag2 N3 2.605(5) . ?
Ag2 N3 2.605(5) 17_655 ?
Ag2 N3 2.605(5) 16 ?
Ag2 N3 2.605(5) 18_545 ?
Ag2 N3 2.605(5) 3_665 ?
Ag2 N3 2.605(5) 2_655 ?
O1 C9 1.254(5) . ?
N1 C2 1.321(6) . ?
N1 C1 1.334(6) . ?
N2 C10 1.346(5) . ?
N2 C9 1.372(6) . ?
N3 C12 1.140(7) . ?
C1 C3 1.378(6) . ?
C2 C4 1.390(6) . ?
C3 C5 1.387(6) . ?
C4 C5 1.382(6) . ?
C5 C6 1.498(5) . ?
C6 C10 1.380(6) . ?
C6 C7 1.399(6) . ?
C7 C8 1.373(5) . ?
C8 C12 1.430(6) . ?
C8 C9 1.441(6) . ?
C10 C11 1.484(7) . ?
